data_4132486
loop_
_publ_author_name
'Zhang, Xin'
'Frey, Brandon L.'
'Chen, Yu-Sheng'
'Zhang, Jian'

_publ_section_title
;
 Topology-Guided Stepwise Insertion of Three Secondary Linkers in
 Zirconium Metal-Organic Frameworks.
;
_journal_issue 24
_journal_name_full 'Journal of the American Chemical Society'
_journal_page_first 7710
_journal_page_last 7715
_journal_paper_doi 10.1021/jacs.8b04277
_journal_volume 140
_journal_year 2018
_chemical_formula_moiety 'C176 H88 O64 Zr12'
_chemical_formula_sum 'C44 H22 O16 Zr3'
_chemical_formula_weight 1080.28
_space_group_IT_number 65
_space_group_name_Hall '-C 2 2'
_space_group_name_H-M_alt 'C m m m'
_symmetry_cell_setting orthorhombic
_symmetry_space_group_name_H-M 'C m m m'
_atom_sites_solution_hydrogens geom
_atom_sites_solution_primary direct
_atom_sites_solution_secondary difmap
_audit_creation_method SHELXL-97
_cell_angle_alpha 90.00
_cell_angle_beta 90.00
_cell_angle_gamma 90.00
_cell_formula_units_Z 4
_cell_length_a 22.327(6)
_cell_length_b 33.727(9)
_cell_length_c 20.888(6)
_cell_measurement_reflns_used 9962
_cell_measurement_temperature 296(2)
_cell_measurement_theta_max 27.092
_cell_measurement_theta_min 4.394
_cell_volume 15729(7)
_computing_structure_refinement 'SHELXL-97 (Sheldrick, 1997)'
_computing_structure_solution 'SHELXS-97 (Sheldrick, 1990)'
_diffrn_ambient_temperature 296(2)
_diffrn_measured_fraction_theta_full 0.957
_diffrn_measured_fraction_theta_max 0.957
_diffrn_measurement_device_type 'Bruker APEX-II CCD'
_diffrn_measurement_method '\f and \w scans'
_diffrn_radiation_source synchrotron
_diffrn_radiation_type synchrotron
_diffrn_radiation_wavelength 0.41328
_diffrn_reflns_av_R_equivalents 0.1034
_diffrn_reflns_av_sigmaI/netI 0.0398
_diffrn_reflns_limit_h_max 23
_diffrn_reflns_limit_h_min -23
_diffrn_reflns_limit_k_max 34
_diffrn_reflns_limit_k_min -34
_diffrn_reflns_limit_l_max 21
_diffrn_reflns_limit_l_min -21
_diffrn_reflns_number 92124
_diffrn_reflns_theta_full 12.56
_diffrn_reflns_theta_max 12.56
_diffrn_reflns_theta_min 0.85
_exptl_absorpt_coefficient_mu 0.662
_exptl_absorpt_correction_type multi-scan
_exptl_crystal_colour 'light yellow'
_exptl_crystal_density_diffrn 0.456
_exptl_crystal_density_method 'not measured'
_exptl_crystal_description block
_exptl_crystal_F_000 2136
_exptl_crystal_size_max 0.5
_exptl_crystal_size_mid 0.3
_exptl_crystal_size_min 0.2
_refine_diff_density_max 3.032
_refine_diff_density_min -1.766
_refine_diff_density_rms 0.238
_refine_ls_extinction_coef 0.011(2)
_refine_ls_extinction_expression Fc^*^=kFc[1+0.001xFc^2^\l^3^/sin(2\q)]^-1/4^
_refine_ls_extinction_method SHELXL
_refine_ls_goodness_of_fit_ref 1.632
_refine_ls_hydrogen_treatment mixed
_refine_ls_matrix_type full
_refine_ls_number_parameters 155
_refine_ls_number_reflns 5007
_refine_ls_number_restraints 0
_refine_ls_restrained_S_all 1.632
_refine_ls_R_factor_all 0.1429
_refine_ls_R_factor_gt 0.1085
_refine_ls_shift/su_max 0.001
_refine_ls_shift/su_mean 0.000
_refine_ls_structure_factor_coef Fsqd
_refine_ls_weighting_details 'calc w=1/[\s^2^(Fo^2^)+(0.2000P)^2^+0.0000P] where P=(Fo^2^+2Fc^2^)/3'
_refine_ls_weighting_scheme calc
_refine_ls_wR_factor_gt 0.3082
_refine_ls_wR_factor_ref 0.3710
_reflns_number_gt 3837
_reflns_number_total 5007
_reflns_threshold_expression >2sigma(I)
_cod_data_source_file ja8b04277_si_002.cif
_cod_data_source_block NPF-300RT
_cod_original_cell_volume 15730(7)
_cod_database_code 4132486

loop_
_symmetry_equiv_pos_as_xyz
'x, y, z'
'-x, -y, z'
'x, -y, -z'
'-x, y, -z'
'x+1/2, y+1/2, z'
'-x+1/2, -y+1/2, z'
'x+1/2, -y+1/2, -z'
'-x+1/2, y+1/2, -z'
'-x, -y, -z'
'x, y, -z'
'-x, y, z'
'x, -y, z'
'-x+1/2, -y+1/2, -z'
'x+1/2, y+1/2, -z'
'-x+1/2, y+1/2, z'
'x+1/2, -y+1/2, z'

loop_
_atom_site_label
_atom_site_type_symbol
_atom_site_fract_x
_atom_site_fract_y
_atom_site_fract_z
_atom_site_U_iso_or_equiv
_atom_site_adp_type
_atom_site_occupancy
_atom_site_symmetry_multiplicity
_atom_site_calc_flag
_atom_site_refinement_flags
Zr2 Zr 0.5000 0.57309(3) 0.5000 0.0437(6) Uani 1 4 d S
Zr1 Zr 0.42125(4) 0.5000 0.41547(4) 0.0471(6) Uani 1 2 d S
O6 O 0.5608(3) 0.60614(16) 0.5640(3) 0.0595(15) Uani 1 1 d .
O5 O 0.6102(3) 0.55965(18) 0.6194(3) 0.0770(18) Uani 1 1 d .
O4 O 0.5000 0.5360(3) 0.4164(5) 0.077(3) Uani 1 2 d S
O3 O 0.4198(4) 0.5359(3) 0.5000 0.083(3) Uani 1 2 d S
O2 O 0.4375(6) 0.5000 0.3118(4) 0.113(4) Uani 1 2 d S
O1 O 0.3237(4) 0.5000 0.4250(6) 0.103(4) Uani 1 2 d S
C14 C 0.5970(5) 0.5951(3) 0.6057(5) 0.066(2) Uani 1 1 d .
C13 C 0.7500 0.7500 0.7114(6) 0.090(5) Uani 1 2 d S
H13 H 0.7500 0.7500 0.6669 0.108 Uiso 1 2 calc SR
C12 C 0.6878(6) 0.6879(3) 0.7070(5) 0.095(4) Uani 1 1 d .
C11 C 0.6307(4) 0.6267(3) 0.6411(4) 0.071(3) Uani 1 1 d .
C10 C 0.7214(5) 0.7193(3) 0.7430(4) 0.091(4) Uani 1 1 d .
C9 C 0.6549(6) 0.6955(3) 0.6547(5) 0.093(4) Uani 1 1 d .
H9 H 0.6514 0.7216 0.6409 0.112 Uiso 1 1 calc R
C8 C 0.6269(5) 0.6669(3) 0.6218(5) 0.091(3) Uani 1 1 d .
H8 H 0.6046 0.6736 0.5858 0.110 Uiso 1 1 calc R
C7 C 0.7213(6) 0.7197(3) 0.8088(4) 0.113(5) Uani 1 1 d .
H7 H 0.7021 0.6995 0.8312 0.136 Uiso 1 1 calc R
C6 C 0.6936(6) 0.6484(3) 0.7256(5) 0.108(4) Uani 1 1 d .
H6 H 0.7171 0.6420 0.7609 0.130 Uiso 1 1 calc R
C5 C 0.6648(5) 0.6190(3) 0.6922(5) 0.090(3) Uani 1 1 d .
H5 H 0.6692 0.5929 0.7056 0.108 Uiso 1 1 calc R
C4 C 0.7500 0.7500 0.8420(6) 0.118(7) Uani 1 2 d S
C3 C 0.7500 0.7500 0.9103(7) 0.164(12) Uani 1 2 d S
C2 C 0.7500 0.7500 0.9665(8) 0.164(11) Uani 1 2 d S

loop_
_atom_site_aniso_label
_atom_site_aniso_U_11
_atom_site_aniso_U_22
_atom_site_aniso_U_33
_atom_site_aniso_U_23
_atom_site_aniso_U_13
_atom_site_aniso_U_12
Zr2 0.0740(10) 0.0178(9) 0.0392(9) 0.000 0.000 0.000
Zr1 0.0731(9) 0.0231(8) 0.0451(8) 0.000 -0.0052(4) 0.000
O6 0.098(4) 0.027(3) 0.053(3) -0.003(3) -0.012(3) -0.008(3)
O5 0.115(5) 0.040(4) 0.076(4) 0.003(3) -0.028(4) -0.014(3)
O4 0.070(5) 0.038(5) 0.123(8) -0.039(5) 0.000 0.000
O3 0.136(8) 0.055(6) 0.057(6) 0.000 0.000 -0.042(5)
O2 0.249(13) 0.040(6) 0.048(5) 0.000 -0.017(7) 0.000
O1 0.063(6) 0.075(7) 0.170(11) 0.000 -0.022(6) 0.000
C14 0.100(6) 0.034(6) 0.062(6) 0.007(4) -0.011(5) -0.014(5)
C13 0.163(14) 0.064(10) 0.043(7) 0.000 0.000 -0.054(9)
C12 0.175(11) 0.058(7) 0.050(6) 0.003(5) 0.011(6) -0.061(7)
C11 0.115(7) 0.047(6) 0.052(5) -0.006(4) -0.008(5) -0.028(5)
C10 0.158(10) 0.064(7) 0.049(6) -0.003(5) 0.002(6) -0.058(7)
C9 0.180(11) 0.034(6) 0.067(7) 0.004(5) -0.024(7) -0.036(6)
C8 0.159(10) 0.049(7) 0.066(6) 0.007(5) -0.023(6) -0.036(6)
C7 0.201(12) 0.093(9) 0.046(6) 0.009(5) -0.009(6) -0.091(9)
C6 0.181(11) 0.077(8) 0.068(7) 0.009(6) -0.032(7) -0.065(8)
C5 0.146(9) 0.043(6) 0.081(7) 0.010(5) -0.037(7) -0.037(6)
C4 0.220(19) 0.097(13) 0.037(8) 0.000 0.000 -0.091(13)
C3 0.33(3) 0.120(18) 0.046(11) 0.000 0.000 -0.15(2)
C2 0.33(3) 0.121(17) 0.042(8) 0.000 0.000 -0.155(19)

loop_
_atom_type_symbol
_atom_type_description
_atom_type_scat_dispersion_real
_atom_type_scat_dispersion_imag
_atom_type_scat_source
C C 0.0015 0.0009 'International Tables Vol C Tables 4.2.6.8 and 6.1.1.4'
H H 0.0000 0.0000 'International Tables Vol C Tables 4.2.6.8 and 6.1.1.4'
O O 0.0056 0.0036 'International Tables Vol C Tables 4.2.6.8 and 6.1.1.4'
Zr Zr -0.5364 2.6141 'International Tables Vol C Tables 4.2.6.8 and 6.1.1.4'

loop_
_geom_angle_atom_site_label_1
_geom_angle_atom_site_label_2
_geom_angle_atom_site_label_3
_geom_angle
_geom_angle_site_symmetry_1
_geom_angle_site_symmetry_3
O4 Zr2 O4 108.8(6) . 10_556
O4 Zr2 O3 70.5(2) . .
O4 Zr2 O3 70.5(2) 10_556 .
O4 Zr2 O3 70.46(19) . 11_655
O4 Zr2 O3 70.46(19) 10_556 11_655
O3 Zr2 O3 109.9(6) . 11_655
O4 Zr2 O6 141.85(16) . .
O4 Zr2 O6 78.6(3) 10_556 .
O3 Zr2 O6 142.51(16) . .
O3 Zr2 O6 77.7(3) 11_655 .
O4 Zr2 O6 78.6(3) . 10_556
O4 Zr2 O6 141.85(16) 10_556 10_556
O3 Zr2 O6 142.51(16) . 10_556
O3 Zr2 O6 77.7(3) 11_655 10_556
O6 Zr2 O6 74.6(3) . 10_556
O4 Zr2 O6 141.85(16) . 11_655
O4 Zr2 O6 78.6(3) 10_556 11_655
O3 Zr2 O6 77.7(3) . 11_655
O3 Zr2 O6 142.51(16) 11_655 11_655
O6 Zr2 O6 75.9(3) . 11_655
O6 Zr2 O6 119.4(3) 10_556 11_655
O4 Zr2 O6 78.6(3) . 4_656
O4 Zr2 O6 141.85(16) 10_556 4_656
O3 Zr2 O6 77.7(3) . 4_656
O3 Zr2 O6 142.51(16) 11_655 4_656
O6 Zr2 O6 119.4(3) . 4_656
O6 Zr2 O6 75.9(3) 10_556 4_656
O6 Zr2 O6 74.6(3) 11_655 4_656
O4 Zr2 Zr1 35.01(14) . .
O4 Zr2 Zr1 90.0(2) 10_556 .
O3 Zr2 Zr1 35.46(14) . .
O3 Zr2 Zr1 90.4(3) 11_655 .
O6 Zr2 Zr1 165.62(15) . .
O6 Zr2 Zr1 111.00(15) 10_556 .
O6 Zr2 Zr1 110.59(16) 11_655 .
O6 Zr2 Zr1 75.01(15) 4_656 .
O4 Zr2 Zr1 35.01(14) . 2_665
O4 Zr2 Zr1 90.0(2) 10_556 2_665
O3 Zr2 Zr1 90.4(3) . 2_665
O3 Zr2 Zr1 35.46(14) 11_655 2_665
O6 Zr2 Zr1 110.59(16) . 2_665
O6 Zr2 Zr1 75.01(15) 10_556 2_665
O6 Zr2 Zr1 165.62(15) 11_655 2_665
O6 Zr2 Zr1 111.00(15) 4_656 2_665
Zr1 Zr2 Zr1 60.22(4) . 2_665
O4 Zr2 Zr1 90.0(2) . 9_666
O4 Zr2 Zr1 35.01(14) 10_556 9_666
O3 Zr2 Zr1 90.4(3) . 9_666
O3 Zr2 Zr1 35.46(14) 11_655 9_666
O6 Zr2 Zr1 75.01(15) . 9_666
O6 Zr2 Zr1 110.59(16) 10_556 9_666
O6 Zr2 Zr1 111.00(15) 11_655 9_666
O6 Zr2 Zr1 165.62(15) 4_656 9_666
Zr1 Zr2 Zr1 90.62(4) . 9_666
Zr1 Zr2 Zr1 60.50(4) 2_665 9_666
O4 Zr2 Zr1 90.0(2) . 10_556
O4 Zr2 Zr1 35.01(14) 10_556 10_556
O3 Zr2 Zr1 35.46(14) . 10_556
O3 Zr2 Zr1 90.4(3) 11_655 10_556
O6 Zr2 Zr1 111.00(15) . 10_556
O6 Zr2 Zr1 165.62(15) 10_556 10_556
O6 Zr2 Zr1 75.01(15) 11_655 10_556
O6 Zr2 Zr1 110.59(16) 4_656 10_556
Zr1 Zr2 Zr1 60.50(4) . 10_556
Zr1 Zr2 Zr1 90.62(4) 2_665 10_556
Zr1 Zr2 Zr1 60.22(4) 9_666 10_556
O4 Zr1 O4 69.3(4) 2_665 .
O4 Zr1 O3 109.0(4) 2_665 .
O4 Zr1 O3 71.6(3) . .
O4 Zr1 O3 71.6(3) 2_665 3_566
O4 Zr1 O3 109.0(4) . 3_566
O3 Zr1 O3 68.8(4) . 3_566
O4 Zr1 O1 144.9(2) 2_665 .
O4 Zr1 O1 144.9(2) . .
O3 Zr1 O1 84.8(4) . .
O3 Zr1 O1 84.8(4) 3_566 .
O4 Zr1 O2 82.7(4) 2_665 .
O4 Zr1 O2 82.7(4) . .
O3 Zr1 O2 144.7(2) . .
O3 Zr1 O2 144.7(2) 3_566 .
O1 Zr1 O2 104.8(5) . .
O4 Zr1 O5 75.6(3) 2_665 9_666
O4 Zr1 O5 140.1(3) . 9_666
O3 Zr1 O5 140.1(3) . 9_666
O3 Zr1 O5 76.0(3) 3_566 9_666
O1 Zr1 O5 73.7(2) . 9_666
O2 Zr1 O5 74.5(2) . 9_666
O4 Zr1 O5 140.1(3) 2_665 4_656
O4 Zr1 O5 75.6(3) . 4_656
O3 Zr1 O5 76.0(3) . 4_656
O3 Zr1 O5 140.1(3) 3_566 4_656
O1 Zr1 O5 73.7(2) . 4_656
O2 Zr1 O5 74.5(2) . 4_656
O5 Zr1 O5 126.6(3) 9_666 4_656
O4 Zr1 Zr2 89.0(3) 2_665 .
O4 Zr1 Zr2 35.2(2) . .
O3 Zr1 Zr2 36.3(2) . .
O3 Zr1 Zr2 89.4(3) 3_566 .
O1 Zr1 Zr2 117.0(2) . .
O2 Zr1 Zr2 114.4(2) . .
O5 Zr1 Zr2 161.38(16) 9_666 .
O5 Zr1 Zr2 72.00(16) 4_656 .
O4 Zr1 Zr2 35.2(2) 2_665 9_666
O4 Zr1 Zr2 89.0(3) . 9_666
O3 Zr1 Zr2 89.4(3) . 9_666
O3 Zr1 Zr2 36.3(2) 3_566 9_666
O1 Zr1 Zr2 117.0(2) . 9_666
O2 Zr1 Zr2 114.4(2) . 9_666
O5 Zr1 Zr2 72.00(16) 9_666 9_666
O5 Zr1 Zr2 161.38(16) 4_656 9_666
Zr2 Zr1 Zr2 89.38(4) . 9_666
O4 Zr1 Zr1 34.6(2) 2_665 2_665
O4 Zr1 Zr1 34.6(2) . 2_665
O3 Zr1 Zr1 90.9(3) . 2_665
O3 Zr1 Zr1 90.9(3) 3_566 2_665
O1 Zr1 Zr1 174.8(3) . 2_665
O2 Zr1 Zr1 80.5(4) . 2_665
O5 Zr1 Zr1 108.17(18) 9_666 2_665
O5 Zr1 Zr1 108.17(18) 4_656 2_665
Zr2 Zr1 Zr1 59.892(18) . 2_665
Zr2 Zr1 Zr1 59.892(18) 9_666 2_665
O4 Zr1 Zr1 89.5(3) 2_665 10_556
O4 Zr1 Zr1 89.5(3) . 10_556
O3 Zr1 Zr1 34.4(2) . 10_556
O3 Zr1 Zr1 34.4(2) 3_566 10_556
O1 Zr1 Zr1 84.8(3) . 10_556
O2 Zr1 Zr1 170.5(4) . 10_556
O5 Zr1 Zr1 108.87(17) 9_666 10_556
O5 Zr1 Zr1 108.87(17) 4_656 10_556
Zr2 Zr1 Zr1 59.752(18) . 10_556
Zr2 Zr1 Zr1 59.752(18) 9_666 10_556
Zr1 Zr1 Zr1 90.0 2_665 10_556
C14 O6 Zr2 132.3(5) . .
C14 O5 Zr1 134.4(6) . 9_666
Zr1 O4 Zr1 110.7(4) 2_665 .
Zr1 O4 Zr2 109.8(3) 2_665 .
Zr1 O4 Zr2 109.8(3) . .
Zr1 O3 Zr1 111.2(4) . 10_556
Zr1 O3 Zr2 108.2(3) . .
Zr1 O3 Zr2 108.2(3) 10_556 .
O6 C14 O5 126.2(8) . .
O6 C14 C11 117.3(8) . .
O5 C14 C11 116.4(9) . .
C10 C13 C10 123.0(12) 6_665 .
C10 C13 H13 118.5 6_665 .
C10 C13 H13 118.5 . .
C9 C12 C6 117.5(9) . .
C9 C12 C10 123.1(9) . .
C6 C12 C10 119.2(10) . .
C5 C11 C8 116.4(8) . .
C5 C11 C14 122.9(8) . .
C8 C11 C14 120.7(9) . .
C7 C10 C13 118.1(9) . .
C7 C10 C12 120.5(8) . .
C13 C10 C12 121.3(9) . .
C8 C9 C12 122.4(9) . .
C8 C9 H9 118.8 . .
C12 C9 H9 118.8 . .
C9 C8 C11 121.1(10) . .
C9 C8 H8 119.5 . .
C11 C8 H8 119.5 . .
C10 C7 C4 120.3(9) . .
C10 C7 H7 119.9 . .
C4 C7 H7 119.9 . .
C5 C6 C12 120.3(11) . .
C5 C6 H6 119.8 . .
C12 C6 H6 119.8 . .
C11 C5 C6 122.2(10) . .
C11 C5 H5 118.9 . .
C6 C5 H5 118.9 . .
C7 C4 C7 120.2(12) . 6_665
C7 C4 C3 119.9(6) . .
C7 C4 C3 119.9(6) 6_665 .
C2 C3 C4 180.000(11) . .
C3 C2 C2 180.000(11) . 13_667

loop_
_geom_bond_atom_site_label_1
_geom_bond_atom_site_label_2
_geom_bond_distance
_geom_bond_site_symmetry_2
Zr2 O4 2.148(8) .
Zr2 O4 2.148(8) 10_556
Zr2 O3 2.187(8) .
Zr2 O3 2.187(8) 11_655
Zr2 O6 2.208(6) .
Zr2 O6 2.208(6) 10_556
Zr2 O6 2.208(6) 11_655
Zr2 O6 2.208(6) 4_656
Zr2 Zr1 3.5051(12) .
Zr2 Zr1 3.5051(12) 2_665
Zr2 Zr1 3.5051(12) 9_666
Zr2 Zr1 3.5051(12) 10_556
Zr1 O4 2.137(5) 2_665
Zr1 O4 2.137(5) .
Zr1 O3 2.140(6) .
Zr1 O3 2.140(6) 3_566
Zr1 O1 2.187(9) .
Zr1 O2 2.196(10) .
Zr1 O5 2.252(6) 9_666
Zr1 O5 2.252(6) 4_656
Zr1 Zr2 3.5051(12) 9_666
Zr1 Zr1 3.517(2) 2_665
Zr1 Zr1 3.531(2) 10_556
O6 C14 1.244(11) .
O5 C14 1.266(11) .
O5 Zr1 2.252(6) 9_666
O4 Zr1 2.137(5) 2_665
O3 Zr1 2.140(6) 10_556
C14 C11 1.497(12) .
C13 C10 1.383(11) 6_665
C13 C10 1.383(11) .
C13 H13 0.9300 .
C12 C9 1.341(15) .
C12 C6 1.393(15) .
C12 C10 1.501(13) .
C11 C5 1.339(13) .
C11 C8 1.417(14) .
C10 C7 1.374(12) .
C9 C8 1.340(13) .
C9 H9 0.9300 .
C8 H8 0.9300 .
C7 C4 1.392(11) .
C7 H7 0.9300 .
C6 C5 1.373(13) .
C6 H6 0.9300 .
C5 H5 0.9300 .
C4 C7 1.392(12) 6_665
C4 C3 1.428(19) .
C3 C2 1.17(2) .
C2 C2 1.40(3) 13_667

loop_
_geom_torsion_atom_site_label_1
_geom_torsion_atom_site_label_2
_geom_torsion_atom_site_label_3
_geom_torsion_atom_site_label_4
_geom_torsion
_geom_torsion_site_symmetry_1
_geom_torsion_site_symmetry_4
O4 Zr2 Zr1 O4 53.9(4) . 2_665
O4 Zr2 Zr1 O4 -70.2(3) 10_556 2_665
O3 Zr2 Zr1 O4 -125.0(5) . 2_665
O3 Zr2 Zr1 O4 0.2(2) 11_655 2_665
O6 Zr2 Zr1 O4 -33.3(7) . 2_665
O6 Zr2 Zr1 O4 77.2(3) 10_556 2_665
O6 Zr2 Zr1 O4 -148.0(3) 11_655 2_665
O6 Zr2 Zr1 O4 145.3(3) 4_656 2_665
Zr1 Zr2 Zr1 O4 19.8(2) 2_665 2_665
Zr1 Zr2 Zr1 O4 -35.2(2) 9_666 2_665
Zr1 Zr2 Zr1 O4 -90.0(2) 10_556 2_665
O4 Zr2 Zr1 O4 -124.1(6) 10_556 .
O3 Zr2 Zr1 O4 -178.9(6) . .
O3 Zr2 Zr1 O4 -53.6(5) 11_655 .
O6 Zr2 Zr1 O4 -87.2(8) . .
O6 Zr2 Zr1 O4 23.3(5) 10_556 .
O6 Zr2 Zr1 O4 158.1(4) 11_655 .
O6 Zr2 Zr1 O4 91.4(5) 4_656 .
Zr1 Zr2 Zr1 O4 -34.1(4) 2_665 .
Zr1 Zr2 Zr1 O4 -89.1(4) 9_666 .
Zr1 Zr2 Zr1 O4 -143.9(4) 10_556 .
O4 Zr2 Zr1 O3 178.9(6) . .
O4 Zr2 Zr1 O3 54.8(5) 10_556 .
O3 Zr2 Zr1 O3 125.3(6) 11_655 .
O6 Zr2 Zr1 O3 91.7(8) . .
O6 Zr2 Zr1 O3 -157.8(5) 10_556 .
O6 Zr2 Zr1 O3 -23.0(5) 11_655 .
O6 Zr2 Zr1 O3 -89.7(5) 4_656 .
Zr1 Zr2 Zr1 O3 144.8(4) 2_665 .
Zr1 Zr2 Zr1 O3 89.8(4) 9_666 .
Zr1 Zr2 Zr1 O3 35.0(4) 10_556 .
O4 Zr2 Zr1 O3 125.5(5) . 3_566
O4 Zr2 Zr1 O3 1.3(2) 10_556 3_566
O3 Zr2 Zr1 O3 -53.5(4) . 3_566
O3 Zr2 Zr1 O3 71.8(3) 11_655 3_566
O6 Zr2 Zr1 O3 38.3(7) . 3_566
O6 Zr2 Zr1 O3 148.7(3) 10_556 3_566
O6 Zr2 Zr1 O3 -76.4(3) 11_655 3_566
O6 Zr2 Zr1 O3 -143.2(3) 4_656 3_566
Zr1 Zr2 Zr1 O3 91.3(2) 2_665 3_566
Zr1 Zr2 Zr1 O3 36.3(2) 9_666 3_566
Zr1 Zr2 Zr1 O3 -18.4(2) 10_556 3_566
O4 Zr2 Zr1 O1 -150.7(5) . .
O4 Zr2 Zr1 O1 85.2(3) 10_556 .
O3 Zr2 Zr1 O1 30.4(5) . .
O3 Zr2 Zr1 O1 155.7(3) 11_655 .
O6 Zr2 Zr1 O1 122.2(7) . .
O6 Zr2 Zr1 O1 -127.4(3) 10_556 .
O6 Zr2 Zr1 O1 7.5(3) 11_655 .
O6 Zr2 Zr1 O1 -59.3(3) 4_656 .
Zr1 Zr2 Zr1 O1 175.2(3) 2_665 .
Zr1 Zr2 Zr1 O1 120.2(3) 9_666 .
Zr1 Zr2 Zr1 O1 65.5(3) 10_556 .
O4 Zr2 Zr1 O2 -27.6(5) . .
O4 Zr2 Zr1 O2 -151.7(3) 10_556 .
O3 Zr2 Zr1 O2 153.5(5) . .
O3 Zr2 Zr1 O2 -81.3(3) 11_655 .
O6 Zr2 Zr1 O2 -114.8(7) . .
O6 Zr2 Zr1 O2 -4.3(4) 10_556 .
O6 Zr2 Zr1 O2 130.5(3) 11_655 .
O6 Zr2 Zr1 O2 63.8(3) 4_656 .
Zr1 Zr2 Zr1 O2 -61.7(3) 2_665 .
Zr1 Zr2 Zr1 O2 -116.7(3) 9_666 .
Zr1 Zr2 Zr1 O2 -171.5(3) 10_556 .
O4 Zr2 Zr1 O5 87.8(8) . 9_666
O4 Zr2 Zr1 O5 -36.3(6) 10_556 9_666
O3 Zr2 Zr1 O5 -91.1(7) . 9_666
O3 Zr2 Zr1 O5 34.2(6) 11_655 9_666
O6 Zr2 Zr1 O5 0.6(9) . 9_666
O6 Zr2 Zr1 O5 111.1(6) 10_556 9_666
O6 Zr2 Zr1 O5 -114.1(6) 11_655 9_666
O6 Zr2 Zr1 O5 179.2(6) 4_656 9_666
Zr1 Zr2 Zr1 O5 53.7(6) 2_665 9_666
Zr1 Zr2 Zr1 O5 -1.3(6) 9_666 9_666
Zr1 Zr2 Zr1 O5 -56.1(6) 10_556 9_666
O4 Zr2 Zr1 O5 -90.5(5) . 4_656
O4 Zr2 Zr1 O5 145.4(2) 10_556 4_656
O3 Zr2 Zr1 O5 90.6(5) . 4_656
O3 Zr2 Zr1 O5 -144.1(2) 11_655 4_656
O6 Zr2 Zr1 O5 -177.6(7) . 4_656
O6 Zr2 Zr1 O5 -67.2(3) 10_556 4_656
O6 Zr2 Zr1 O5 67.7(3) 11_655 4_656
O6 Zr2 Zr1 O5 0.9(3) 4_656 4_656
Zr1 Zr2 Zr1 O5 -124.57(19) 2_665 4_656
Zr1 Zr2 Zr1 O5 -179.57(19) 9_666 4_656
Zr1 Zr2 Zr1 O5 125.67(19) 10_556 4_656
O4 Zr2 Zr1 Zr2 89.1(4) . 9_666
O4 Zr2 Zr1 Zr2 -35.00(14) 10_556 9_666
O3 Zr2 Zr1 Zr2 -89.8(4) . 9_666
O3 Zr2 Zr1 Zr2 35.46(15) 11_655 9_666
O6 Zr2 Zr1 Zr2 1.9(7) . 9_666
O6 Zr2 Zr1 Zr2 112.39(17) 10_556 9_666
O6 Zr2 Zr1 Zr2 -112.77(16) 11_655 9_666
O6 Zr2 Zr1 Zr2 -179.50(17) 4_656 9_666
Zr1 Zr2 Zr1 Zr2 55.00(2) 2_665 9_666
Zr1 Zr2 Zr1 Zr2 0.0 9_666 9_666
Zr1 Zr2 Zr1 Zr2 -54.77(2) 10_556 9_666
O4 Zr2 Zr1 Zr1 34.1(4) . 2_665
O4 Zr2 Zr1 Zr1 -90.00(14) 10_556 2_665
O3 Zr2 Zr1 Zr1 -144.8(4) . 2_665
O3 Zr2 Zr1 Zr1 -19.54(15) 11_655 2_665
O6 Zr2 Zr1 Zr1 -53.1(6) . 2_665
O6 Zr2 Zr1 Zr1 57.39(17) 10_556 2_665
O6 Zr2 Zr1 Zr1 -167.76(16) 11_655 2_665
O6 Zr2 Zr1 Zr1 125.50(17) 4_656 2_665
Zr1 Zr2 Zr1 Zr1 -55.00(2) 9_666 2_665
Zr1 Zr2 Zr1 Zr1 -109.764(18) 10_556 2_665
O4 Zr2 Zr1 Zr1 143.9(4) . 10_556
O4 Zr2 Zr1 Zr1 19.77(14) 10_556 10_556
O3 Zr2 Zr1 Zr1 -35.0(4) . 10_556
O3 Zr2 Zr1 Zr1 90.23(15) 11_655 10_556
O6 Zr2 Zr1 Zr1 56.7(6) . 10_556
O6 Zr2 Zr1 Zr1 167.16(17) 10_556 10_556
O6 Zr2 Zr1 Zr1 -58.00(16) 11_655 10_556
O6 Zr2 Zr1 Zr1 -124.73(17) 4_656 10_556
Zr1 Zr2 Zr1 Zr1 109.764(18) 2_665 10_556
Zr1 Zr2 Zr1 Zr1 54.77(2) 9_666 10_556
O4 Zr2 O6 C14 -72.9(10) . .
O4 Zr2 O6 C14 33.0(9) 10_556 .
O3 Zr2 O6 C14 67.5(11) . .
O3 Zr2 O6 C14 -39.3(9) 11_655 .
O6 Zr2 O6 C14 -119.7(8) 10_556 .
O6 Zr2 O6 C14 113.9(9) 11_655 .
O6 Zr2 O6 C14 176.8(9) 4_656 .
Zr1 Zr2 O6 C14 -4.8(14) . .
Zr1 Zr2 O6 C14 -52.6(9) 2_665 .
Zr1 Zr2 O6 C14 -2.8(9) 9_666 .
Zr1 Zr2 O6 C14 46.4(9) 10_556 .
O4 Zr1 O4 Zr1 1.1(6) 2_665 2_665
O3 Zr1 O4 Zr1 120.7(5) . 2_665
O3 Zr1 O4 Zr1 61.9(5) 3_566 2_665
O1 Zr1 O4 Zr1 170.9(6) . 2_665
O2 Zr1 O4 Zr1 -83.8(4) . 2_665
O5 Zr1 O4 Zr1 -28.8(7) 9_666 2_665
O5 Zr1 O4 Zr1 -159.6(5) 4_656 2_665
Zr2 Zr1 O4 Zr1 121.4(7) . 2_665
Zr2 Zr1 O4 Zr1 31.0(4) 9_666 2_665
Zr1 Zr1 O4 Zr1 90.8(4) 10_556 2_665
O4 Zr1 O4 Zr2 -120.2(2) 2_665 .
O3 Zr1 O4 Zr2 -0.7(4) . .
O3 Zr1 O4 Zr2 -59.5(5) 3_566 .
O1 Zr1 O4 Zr2 49.5(9) . .
O2 Zr1 O4 Zr2 154.8(4) . .
O5 Zr1 O4 Zr2 -150.2(3) 9_666 .
O5 Zr1 O4 Zr2 79.0(4) 4_656 .
Zr2 Zr1 O4 Zr2 -90.4(4) 9_666 .
Zr1 Zr1 O4 Zr2 -121.4(7) 2_665 .
Zr1 Zr1 O4 Zr2 -30.6(3) 10_556 .
O4 Zr2 O4 Zr1 -61.0(4) 10_556 2_665
O3 Zr2 O4 Zr1 -121.3(5) . 2_665
O3 Zr2 O4 Zr1 -0.7(4) 11_655 2_665
O6 Zr2 O4 Zr1 34.4(7) . 2_665
O6 Zr2 O4 Zr1 80.2(4) 10_556 2_665
O6 Zr2 O4 Zr1 -156.3(2) 11_655 2_665
O6 Zr2 O4 Zr1 157.9(4) 4_656 2_665
Zr1 Zr2 O4 Zr1 -122.0(7) . 2_665
Zr1 Zr2 O4 Zr1 -30.9(4) 9_666 2_665
Zr1 Zr2 O4 Zr1 -91.1(4) 10_556 2_665
O4 Zr2 O4 Zr1 61.0(4) 10_556 .
O3 Zr2 O4 Zr1 0.7(4) . .
O3 Zr2 O4 Zr1 121.3(5) 11_655 .
O6 Zr2 O4 Zr1 156.3(2) . .
O6 Zr2 O4 Zr1 -157.9(4) 10_556 .
O6 Zr2 O4 Zr1 -34.4(7) 11_655 .
O6 Zr2 O4 Zr1 -80.2(4) 4_656 .
Zr1 Zr2 O4 Zr1 122.0(7) 2_665 .
Zr1 Zr2 O4 Zr1 91.1(4) 9_666 .
Zr1 Zr2 O4 Zr1 30.9(4) 10_556 .
O4 Zr1 O3 Zr1 -58.7(5) 2_665 10_556
O4 Zr1 O3 Zr1 -118.0(5) . 10_556
O3 Zr1 O3 Zr1 1.8(6) 3_566 10_556
O1 Zr1 O3 Zr1 88.3(4) . 10_556
O2 Zr1 O3 Zr1 -163.4(6) . 10_556
O5 Zr1 O3 Zr1 31.5(7) 9_666 10_556
O5 Zr1 O3 Zr1 162.7(5) 4_656 10_556
Zr2 Zr1 O3 Zr1 -118.7(7) . 10_556
Zr2 Zr1 O3 Zr1 -28.9(4) 9_666 10_556
Zr1 Zr1 O3 Zr1 -88.8(4) 2_665 10_556
O4 Zr1 O3 Zr2 60.0(5) 2_665 .
O4 Zr1 O3 Zr2 0.7(4) . .
O3 Zr1 O3 Zr2 120.5(3) 3_566 .
O1 Zr1 O3 Zr2 -153.1(4) . .
O2 Zr1 O3 Zr2 -44.7(9) . .
O5 Zr1 O3 Zr2 150.2(3) 9_666 .
O5 Zr1 O3 Zr2 -78.6(4) 4_656 .
Zr2 Zr1 O3 Zr2 89.8(4) 9_666 .
Zr1 Zr1 O3 Zr2 29.9(4) 2_665 .
Zr1 Zr1 O3 Zr2 118.7(7) 10_556 .
O4 Zr2 O3 Zr1 -0.7(4) . .
O4 Zr2 O3 Zr1 -119.9(5) 10_556 .
O3 Zr2 O3 Zr1 -60.3(4) 11_655 .
O6 Zr2 O3 Zr1 -155.9(3) . .
O6 Zr2 O3 Zr1 35.4(8) 10_556 .
O6 Zr2 O3 Zr1 158.0(4) 11_655 .
O6 Zr2 O3 Zr1 81.4(4) 4_656 .
Zr1 Zr2 O3 Zr1 -30.0(4) 2_665 .
Zr1 Zr2 O3 Zr1 -90.5(4) 9_666 .
Zr1 Zr2 O3 Zr1 -120.5(7) 10_556 .
O4 Zr2 O3 Zr1 119.9(5) . 10_556
O4 Zr2 O3 Zr1 0.7(4) 10_556 10_556
O3 Zr2 O3 Zr1 60.3(4) 11_655 10_556
O6 Zr2 O3 Zr1 -35.4(8) . 10_556
O6 Zr2 O3 Zr1 155.9(3) 10_556 10_556
O6 Zr2 O3 Zr1 -81.4(4) 11_655 10_556
O6 Zr2 O3 Zr1 -158.0(4) 4_656 10_556
Zr1 Zr2 O3 Zr1 120.5(7) . 10_556
Zr1 Zr2 O3 Zr1 90.5(4) 2_665 10_556
Zr1 Zr2 O3 Zr1 30.0(4) 9_666 10_556
Zr2 O6 C14 O5 4.0(16) . .
Zr2 O6 C14 C11 -179.0(6) . .
Zr1 O5 C14 O6 -2.2(17) 9_666 .
Zr1 O5 C14 C11 -179.1(6) 9_666 .
O6 C14 C11 C5 171.1(10) . .
O5 C14 C11 C5 -11.7(15) . .
O6 C14 C11 C8 -8.1(15) . .
O5 C14 C11 C8 169.2(10) . .
C10 C13 C10 C7 0.3(10) 6_665 .
C10 C13 C10 C12 176.5(14) 6_665 .
C9 C12 C10 C7 137.8(14) . .
C6 C12 C10 C7 -46.3(19) . .
C9 C12 C10 C13 -38.3(18) . .
C6 C12 C10 C13 137.7(11) . .
C6 C12 C9 C8 2(2) . .
C10 C12 C9 C8 177.7(12) . .
C12 C9 C8 C11 0(2) . .
C5 C11 C8 C9 -1.9(18) . .
C14 C11 C8 C9 177.3(11) . .
C13 C10 C7 C4 -1(2) . .
C12 C10 C7 C4 -176.8(11) . .
C9 C12 C6 C5 -2(2) . .
C10 C12 C6 C5 -178.0(12) . .
C8 C11 C5 C6 1.7(18) . .
C14 C11 C5 C6 -177.5(11) . .
C12 C6 C5 C11 0(2) . .
C10 C7 C4 C7 0.3(10) . 6_665
C10 C7 C4 C3 -179.7(10) . .
C7 C4 C3 C2 -148(100) . .
C7 C4 C3 C2 32(100) 6_665 .
C4 C3 C2 C2 0(100) . 13_667
